data_4316807
loop_
_publ_author_name
'Artem M. Abakumov'
'Joke Hadermann'
'Maria Batuk'
'Hans D'Hondt'
'Oleg A. Tyablikov'
'Marina G. Rozova'
'Konstantin V. Pokholok'
'Dmitry S. Filimonov'
'Denis V. Sheptyakov'
'Alexander A. Tsirlin'
'Daniel Niermann'
'Joachim Hemberger'
'Gustaaf Van Tendeloo'
'Evgeny V. Antipov'

_publ_section_title
;
 Slicing the Perovskite Structure with Crystallographic Shear Planes: The
 AnBnO3n-2 Homologous Series
;
_journal_name_full 'Inorganic Chemistry'
_journal_page_first 9508
_journal_page_last 9516
_journal_paper_doi 10.1021/ic101233s
_journal_volume 49
_journal_year 2010
_chemical_formula_sum 'Ba Bi0.1 Fe2.1 O8 Pb1.9 Ti0.9'
_chemical_formula_weight 840.3
_chemical_name_systematic ' ?'
_space_group_IT_number 74
_symmetry_cell_setting orthorhombic
_symmetry_space_group_name_Hall '-I 2b 2'
_symmetry_space_group_name_H-M 'I m m a'
_cell_angle_alpha 90
_cell_angle_beta 90
_cell_angle_gamma 90
_cell_formula_units_Z 4
_cell_length_a 5.7439(3)
_cell_length_b 3.9888(2)
_cell_length_c 32.633(2)
_cell_measurement_temperature 550
_cell_volume 747.66(7)
_computing_publication_material '(Jana2000; Petricek and Dusek, 2000)'
_computing_structure_refinement '(Jana2000; Petricek and Dusek, 2000)'
_diffrn_ambient_temperature 550
_diffrn_radiation_probe neutron
_diffrn_radiation_type neutron
_diffrn_radiation_wavelength 1.494
_exptl_absorpt_coefficient_mu 0.005
_exptl_absorpt_process_details '(Jana2000; Petricek, Dusek & Palatinus, 2000)'
_exptl_crystal_density_diffrn 7.4623
_exptl_crystal_F_000 1433.44
_pd_instr_location ' ?'
_pd_meas_2theta_range_inc 0.05
_pd_meas_2theta_range_max 164.900
_pd_meas_2theta_range_min 4.050
_pd_meas_number_of_points 3218
_pd_proc_2theta_range_inc 0.05
_pd_proc_2theta_range_max 164.35
_pd_proc_2theta_range_min 4.55
_pd_proc_ls_background_function '14 Legendre polynoms'
_pd_proc_ls_pref_orient_corr 'March & Dollase'
_pd_proc_ls_profile_function Pseudo-Voigt
_pd_proc_ls_prof_R_factor 0.0371
_pd_proc_ls_prof_wR_expected 0.0269
_pd_proc_ls_prof_wR_factor 0.0476
_refine_ls_extinction_method none
_refine_ls_goodness_of_fit_all 1.77
_refine_ls_number_parameters 54
_refine_ls_R_factor_all 0.0326
_refine_ls_R_factor_gt 0.0318
_refine_ls_shift/su_max 0.0492
_refine_ls_shift/su_mean 0.0143
_refine_ls_weighting_scheme sigma
_refine_ls_wR_factor_gt 0.0302
_refine_ls_wR_factor_ref 0.0302
_cod_data_source_file ic101233s_si_002_1.cif
_cod_data_source_block (II)
_cod_original_formula_sum 'Ba1 Bi0.1 Fe2.1 O8 Pb1.9 Ti0.9'
_cod_database_code 4316807
_cod_database_fobs_code 4316807

loop_
_symmetry_equiv_pos_site_id
_symmetry_equiv_pos_as_xyz
1 x,y,z
2 x,1/2+y,-z
3 -x,y,z
4 -x,1/2+y,-z
5 -x,-y,-z
6 -x,1/2-y,z
7 x,-y,-z
8 x,1/2-y,z
9 1/2+x,1/2+y,1/2+z
10 1/2+x,y,1/2-z
11 1/2-x,1/2+y,1/2+z
12 1/2-x,y,1/2-z
13 1/2-x,1/2-y,1/2-z
14 1/2-x,-y,1/2+z
15 1/2+x,1/2-y,1/2-z
16 1/2+x,-y,1/2+z

loop_
_atom_site_label
_atom_site_type_symbol
_atom_site_fract_x
_atom_site_fract_y
_atom_site_fract_z
_atom_site_adp_type
_atom_site_U_iso_or_equiv
_atom_site_symmetry_multiplicity
_atom_site_occupancy
_atom_site_calc_flag
_atom_site_refinement_flags
_atom_site_disorder_assembly
_atom_site_disorder_group
Pb1 Pb 0 0.75 0.4558(2) Uiso 0.044(2) 4 0.9 d . . .
Ba1 Ba 0.5 0.75 0.3708(3) Uiso 0.045(2) 4 0.52 d . . .
Ba2 Ba 0.5 0.75 0.2069(3) Uiso 0.042(2) 4 0.48 d . . .
Fe1 Fe 0.5 0.25 0.4644(2) Uiso 0.047(2) 4 1 d . . .
Fe3 Fe 0.5 0.75 0.7071(6) Uiso 0.011(2) 4 0.5 d . . .
Fe2 Fe 0.5 0.25 0.1222(3) Uiso 0.009(2) 4 0.6 d . . .
O2 O 0.7520(13) 0.75 0.6612(2) Uiso 0.035(2) 8 1 d . . .
O5 O 0.5 0.25 0.7064(3) Uiso 0.020(1) 4 1 d . . .
O3 O 0.239(1) 0.25 0.4277(2) Uiso 0.034(1) 8 1 d . . .
O4 O 0.547(2) 0.75 0.4736(3) Uiso 0.027(2) 8 0.5 d . . .
O6 O 0.75 0.75 0.75 Uiso 0.037(2) 4 1 d . . .
O1 O 0.5 0.75 0.1135(3) Uiso 0.044(3) 4 1 d . . .
Pb11 Pb 0.5 0.75 0.3708(3) Uiso 0.045(2) 4 0.48 d . . .
Pb22 Pb 0.5 0.75 0.2069(3) Uiso 0.042(2) 4 0.52 d . . .
Ti22 Ti 0.5 0.75 0.7071(6) Uiso 0.011(2) 4 0.5 d . . .
Ti33 Ti 0.5 0.25 0.1222(3) Uiso 0.009(2) 4 0.4 d . . .
Pb33 Bi 0 0.75 0.4558(2) Uiso 0.044(2) 4 0.1 d . . .

loop_
_atom_type_symbol
_atom_type_scat_length_neutron
_atom_type_scat_source
Pb 9.405 International_Tables_Vol_C
Ba 5.070 International_Tables_Vol_C
Fe 9.450 International_Tables_Vol_C
Ti -3.438 International_Tables_Vol_C
O 5.803 International_Tables_Vol_C
Bi 8.532 International_Tables_Vol_C

loop_
_geom_angle_atom_site_label_1
_geom_angle_atom_site_label_2
_geom_angle_atom_site_label_3
_geom_angle_site_symmetry_1
_geom_angle_site_symmetry_2
_geom_angle_site_symmetry_3
_geom_angle
_geom_angle_publ_flag
O3 Pb1 O3 . . 1_565 100.67(19) yes
O3 Pb1 O3 . . 6_555 64.04(17) yes
O3 Pb1 O3 . . 6_565 138.5(3) yes
O3 Pb1 O4 . . 1_455 126.38(12) yes
O3 Pb1 O4 . . . 62.95(14) yes
O3 Pb1 O4 . . 5_666 58.50(17) yes
O3 Pb1 O4 . . 5_676 104.20(16) yes
O3 Pb1 O4 . . 2_446 99.50(13) yes
O3 Pb1 O4 . . 2_456 158.88(19) yes
O3 Pb1 O4 . . 6_565 125.75(12) yes
O3 Pb1 O4 . . 6_665 64.01(15) yes
O3 Pb1 O1 . . 13_565 69.26(18) yes
O3 Pb1 O3 1_565 . . 100.67(19) yes
O3 Pb1 O3 1_565 . 6_555 138.5(3) yes
O3 Pb1 O3 1_565 . 6_565 64.04(17) yes
O3 Pb1 O4 1_565 . 1_455 126.38(12) yes
O3 Pb1 O4 1_565 . . 62.95(14) yes
O3 Pb1 O4 1_565 . 5_666 104.20(16) yes
O3 Pb1 O4 1_565 . 5_676 58.50(17) yes
O3 Pb1 O4 1_565 . 2_446 158.88(19) yes
O3 Pb1 O4 1_565 . 2_456 99.50(13) yes
O3 Pb1 O4 1_565 . 6_565 125.75(12) yes
O3 Pb1 O4 1_565 . 6_665 64.01(15) yes
O3 Pb1 O1 1_565 . 13_565 69.26(18) yes
O3 Pb1 O3 6_555 . . 64.04(17) yes
O3 Pb1 O3 6_555 . 1_565 138.5(3) yes
O3 Pb1 O3 6_555 . 6_565 100.67(19) yes
O3 Pb1 O4 6_555 . 1_455 64.01(15) yes
O3 Pb1 O4 6_555 . . 125.75(12) yes
O3 Pb1 O4 6_555 . 5_666 99.50(13) yes
O3 Pb1 O4 6_555 . 5_676 158.88(19) yes
O3 Pb1 O4 6_555 . 2_446 58.50(17) yes
O3 Pb1 O4 6_555 . 2_456 104.20(16) yes
O3 Pb1 O4 6_555 . 6_565 62.95(14) yes
O3 Pb1 O4 6_555 . 6_665 126.38(12) yes
O3 Pb1 O1 6_555 . 13_565 69.26(18) yes
O3 Pb1 O3 6_565 . . 138.5(3) yes
O3 Pb1 O3 6_565 . 1_565 64.04(17) yes
O3 Pb1 O3 6_565 . 6_555 100.67(19) yes
O3 Pb1 O4 6_565 . 1_455 64.01(15) yes
O3 Pb1 O4 6_565 . . 125.75(12) yes
O3 Pb1 O4 6_565 . 5_666 158.88(19) yes
O3 Pb1 O4 6_565 . 5_676 99.50(13) yes
O3 Pb1 O4 6_565 . 2_446 104.20(16) yes
O3 Pb1 O4 6_565 . 2_456 58.50(17) yes
O3 Pb1 O4 6_565 . 6_565 62.95(14) yes
O3 Pb1 O4 6_565 . 6_665 126.38(12) yes
O3 Pb1 O1 6_565 . 13_565 69.26(18) yes
O4 Pb1 O4 1_455 . . 157.1(4) yes
O4 Pb1 O4 1_455 . 5_666 120.8(3) yes
O4 Pb1 O4 1_455 . 5_676 120.8(3) yes
O4 Pb1 O4 1_455 . 2_446 40.61(18) yes
O4 Pb1 O4 1_455 . 2_456 40.61(18) yes
O4 Pb1 O4 1_455 . 6_565 2.1(3) yes
O4 Pb1 O4 1_455 . 6_665 155.0(4) yes
O4 Pb1 O1 1_455 . 13_565 102.5(2) yes
O4 Pb1 O4 . . 1_455 157.1(4) yes
O4 Pb1 O4 . . 5_666 41.98(16) yes
O4 Pb1 O4 . . 5_676 41.98(16) yes
O4 Pb1 O4 . . 2_446 122.5(2) yes
O4 Pb1 O4 . . 2_456 122.5(2) yes
O4 Pb1 O4 . . 6_565 159.2(3) yes
O4 Pb1 O4 . . 6_665 2.1(3) yes
O4 Pb1 O1 . . 13_565 100.4(2) yes
O4 Pb1 O4 5_666 . 1_455 120.8(3) yes
O4 Pb1 O4 5_666 . . 41.98(16) yes
O4 Pb1 O4 5_666 . 5_676 59.70(11) yes
O4 Pb1 O4 5_666 . 2_446 81.20(20) yes
O4 Pb1 O4 5_666 . 2_456 109.8(2) yes
O4 Pb1 O4 5_666 . 6_565 122.5(2) yes
O4 Pb1 O4 5_666 . 6_665 40.61(18) yes
O4 Pb1 O1 5_666 . 13_565 125.10(15) yes
O4 Pb1 O4 5_676 . 1_455 120.8(3) yes
O4 Pb1 O4 5_676 . . 41.98(16) yes
O4 Pb1 O4 5_676 . 5_666 59.70(11) yes
O4 Pb1 O4 5_676 . 2_446 109.8(2) yes
O4 Pb1 O4 5_676 . 2_456 81.20(20) yes
O4 Pb1 O4 5_676 . 6_565 122.5(2) yes
O4 Pb1 O4 5_676 . 6_665 40.61(18) yes
O4 Pb1 O1 5_676 . 13_565 125.10(15) yes
O4 Pb1 O4 2_446 . 1_455 40.61(18) yes
O4 Pb1 O4 2_446 . . 122.5(2) yes
O4 Pb1 O4 2_446 . 5_666 81.20(20) yes
O4 Pb1 O4 2_446 . 5_676 109.8(2) yes
O4 Pb1 O4 2_446 . 2_456 59.70(11) yes
O4 Pb1 O4 2_446 . 6_565 41.98(16) yes
O4 Pb1 O4 2_446 . 6_665 120.8(3) yes
O4 Pb1 O1 2_446 . 13_565 125.10(15) yes
O4 Pb1 O4 2_456 . 1_455 40.61(18) yes
O4 Pb1 O4 2_456 . . 122.5(2) yes
O4 Pb1 O4 2_456 . 5_666 109.8(2) yes
O4 Pb1 O4 2_456 . 5_676 81.20(20) yes
O4 Pb1 O4 2_456 . 2_446 59.70(11) yes
O4 Pb1 O4 2_456 . 6_565 41.98(16) yes
O4 Pb1 O4 2_456 . 6_665 120.8(3) yes
O4 Pb1 O1 2_456 . 13_565 125.10(15) yes
O4 Pb1 O4 6_565 . 1_455 2.1(3) yes
O4 Pb1 O4 6_565 . . 159.2(3) yes
O4 Pb1 O4 6_565 . 5_666 122.5(2) yes
O4 Pb1 O4 6_565 . 5_676 122.5(2) yes
O4 Pb1 O4 6_565 . 2_446 41.98(16) yes
O4 Pb1 O4 6_565 . 2_456 41.98(16) yes
O4 Pb1 O4 6_565 . 6_665 157.1(4) yes
O4 Pb1 O1 6_565 . 13_565 100.4(2) yes
O4 Pb1 O4 6_665 . 1_455 155.0(4) yes
O4 Pb1 O4 6_665 . . 2.1(3) yes
O4 Pb1 O4 6_665 . 5_666 40.61(18) yes
O4 Pb1 O4 6_665 . 5_676 40.61(18) yes
O4 Pb1 O4 6_665 . 2_446 120.8(3) yes
O4 Pb1 O4 6_665 . 2_456 120.8(3) yes
O4 Pb1 O4 6_665 . 6_565 157.1(4) yes
O4 Pb1 O1 6_665 . 13_565 102.5(2) yes
O2 Ba1 O2 5_666 . 5_676 96.4(2) yes
O2 Ba1 O2 5_666 . 2_546 65.5(2) yes
O2 Ba1 O2 5_666 . 2_556 134.2(4) yes
O2 Ba1 O5 5_666 . 5_666 67.1(2) yes
O2 Ba1 O3 5_666 . . 59.48(18) yes
O2 Ba1 O3 5_666 . 1_565 116.75(18) yes
O2 Ba1 O3 5_666 . 6_655 90.90(14) yes
O2 Ba1 O3 5_666 . 6_665 166.3(3) yes
O2 Ba1 O4 5_666 . . 115.5(2) yes
O2 Ba1 O4 5_666 . 6_665 110.1(2) yes
O2 Ba1 O1 5_666 . 13_565 62.36(17) yes
O2 Ba1 O1 5_666 . 13_665 126.94(16) yes
O2 Ba1 O2 5_676 . 5_666 96.4(2) yes
O2 Ba1 O2 5_676 . 2_546 134.2(4) yes
O2 Ba1 O2 5_676 . 2_556 65.5(2) yes
O2 Ba1 O5 5_676 . 5_666 67.1(2) yes
O2 Ba1 O3 5_676 . . 116.75(18) yes
O2 Ba1 O3 5_676 . 1_565 59.48(18) yes
O2 Ba1 O3 5_676 . 6_655 166.3(3) yes
O2 Ba1 O3 5_676 . 6_665 90.90(14) yes
O2 Ba1 O4 5_676 . . 115.5(2) yes
O2 Ba1 O4 5_676 . 6_665 110.1(2) yes
O2 Ba1 O1 5_676 . 13_565 62.36(17) yes
O2 Ba1 O1 5_676 . 13_665 126.94(16) yes
O2 Ba1 O2 2_546 . 5_666 65.5(2) yes
O2 Ba1 O2 2_546 . 5_676 134.2(4) yes
O2 Ba1 O2 2_546 . 2_556 96.4(2) yes
O2 Ba1 O5 2_546 . 5_666 67.1(2) yes
O2 Ba1 O3 2_546 . . 90.90(14) yes
O2 Ba1 O3 2_546 . 1_565 166.3(3) yes
O2 Ba1 O3 2_546 . 6_655 59.48(18) yes
O2 Ba1 O3 2_546 . 6_665 116.75(18) yes
O2 Ba1 O4 2_546 . . 110.1(2) yes
O2 Ba1 O4 2_546 . 6_665 115.5(2) yes
O2 Ba1 O1 2_546 . 13_565 126.94(16) yes
O2 Ba1 O1 2_546 . 13_665 62.36(17) yes
O2 Ba1 O2 2_556 . 5_666 134.2(4) yes
O2 Ba1 O2 2_556 . 5_676 65.5(2) yes
O2 Ba1 O2 2_556 . 2_546 96.4(2) yes
O2 Ba1 O5 2_556 . 5_666 67.1(2) yes
O2 Ba1 O3 2_556 . . 166.3(3) yes
O2 Ba1 O3 2_556 . 1_565 90.90(14) yes
O2 Ba1 O3 2_556 . 6_655 116.75(18) yes
O2 Ba1 O3 2_556 . 6_665 59.48(18) yes
O2 Ba1 O4 2_556 . . 110.1(2) yes
O2 Ba1 O4 2_556 . 6_665 115.5(2) yes
O2 Ba1 O1 2_556 . 13_565 126.94(16) yes
O2 Ba1 O1 2_556 . 13_665 62.36(17) yes
O5 Ba1 O3 5_666 . . 126.59(16) yes
O5 Ba1 O3 5_666 . 1_565 126.59(16) yes
O5 Ba1 O3 5_666 . 6_655 126.59(16) yes
O5 Ba1 O3 5_666 . 6_665 126.59(16) yes
O5 Ba1 O4 5_666 . . 175.41(16) yes
O5 Ba1 O4 5_666 . 6_665 175.41(16) yes
O5 Ba1 O1 5_666 . 13_565 100.0(3) yes
O5 Ba1 O1 5_666 . 13_665 100.0(3) yes
O3 Ba1 O3 . . 1_565 79.76(19) yes
O3 Ba1 O3 . . 6_655 57.81(17) yes
O3 Ba1 O3 . . 6_665 106.8(3) yes
O3 Ba1 O4 . . . 56.3(2) yes
O3 Ba1 O4 . . 6_665 50.74(18) yes
O3 Ba1 O1 . . 13_565 54.57(17) yes
O3 Ba1 O1 . . 13_665 111.9(3) yes
O3 Ba1 O3 1_565 . . 79.76(19) yes
O3 Ba1 O3 1_565 . 6_655 106.8(3) yes
O3 Ba1 O3 1_565 . 6_665 57.81(17) yes
O3 Ba1 O4 1_565 . . 56.3(2) yes
O3 Ba1 O4 1_565 . 6_665 50.74(18) yes
O3 Ba1 O1 1_565 . 13_565 54.57(17) yes
O3 Ba1 O1 1_565 . 13_665 111.9(3) yes
O3 Ba1 O3 6_655 . . 57.81(17) yes
O3 Ba1 O3 6_655 . 1_565 106.8(3) yes
O3 Ba1 O3 6_655 . 6_665 79.76(19) yes
O3 Ba1 O4 6_655 . . 50.74(18) yes
O3 Ba1 O4 6_655 . 6_665 56.3(2) yes
O3 Ba1 O1 6_655 . 13_565 111.9(3) yes
O3 Ba1 O1 6_655 . 13_665 54.57(17) yes
O3 Ba1 O3 6_665 . . 106.8(3) yes
O3 Ba1 O3 6_665 . 1_565 57.81(17) yes
O3 Ba1 O3 6_665 . 6_655 79.76(19) yes
O3 Ba1 O4 6_665 . . 50.74(18) yes
O3 Ba1 O4 6_665 . 6_665 56.3(2) yes
O3 Ba1 O1 6_665 . 13_565 111.9(3) yes
O3 Ba1 O1 6_665 . 13_665 54.57(17) yes
O4 Ba1 O4 . . 6_665 9.2(2) yes
O4 Ba1 O1 . . 13_565 84.6(3) yes
O4 Ba1 O1 . . 13_665 75.4(3) yes
O4 Ba1 O4 6_665 . . 9.2(2) yes
O4 Ba1 O1 6_665 . 13_565 75.4(3) yes
O4 Ba1 O1 6_665 . 13_665 84.6(3) yes
O1 Ba1 O1 13_565 . 13_665 160.0(4) yes
O1 Ba1 O1 13_665 . 13_565 160.0(4) yes
O2 Ba2 O2 9_444 . 9_454 88.3(2) yes
O2 Ba2 O2 9_444 . 14_664 59.5(2) yes
O2 Ba2 O2 9_444 . 14_674 117.1(4) yes
O2 Ba2 O5 9_444 . 9_454 60.20(19) yes
O2 Ba2 O5 9_444 . 9_554 119.6(3) yes
O2 Ba2 O5 9_444 . 5_666 121.5(2) yes
O2 Ba2 O6 9_444 . 9_444 61.21(13) yes
O2 Ba2 O6 9_444 . 9_454 119.74(13) yes
O2 Ba2 O6 9_444 . 2_546 91.17(10) yes
O2 Ba2 O6 9_444 . 2_556 178.3(4) yes
O2 Ba2 O1 9_444 . . 58.5(2) yes
O2 Ba2 O2 9_454 . 9_444 88.3(2) yes
O2 Ba2 O2 9_454 . 14_664 117.1(4) yes
O2 Ba2 O2 9_454 . 14_674 59.5(2) yes
O2 Ba2 O5 9_454 . 9_454 60.20(19) yes
O2 Ba2 O5 9_454 . 9_554 119.6(3) yes
O2 Ba2 O5 9_454 . 5_666 121.5(2) yes
O2 Ba2 O6 9_454 . 9_444 119.74(13) yes
O2 Ba2 O6 9_454 . 9_454 61.21(13) yes
O2 Ba2 O6 9_454 . 2_546 178.3(4) yes
O2 Ba2 O6 9_454 . 2_556 91.17(10) yes
O2 Ba2 O1 9_454 . . 58.5(2) yes
O2 Ba2 O2 14_664 . 9_444 59.5(2) yes
O2 Ba2 O2 14_664 . 9_454 117.1(4) yes
O2 Ba2 O2 14_664 . 14_674 88.3(2) yes
O2 Ba2 O5 14_664 . 9_454 119.6(3) yes
O2 Ba2 O5 14_664 . 9_554 60.20(19) yes
O2 Ba2 O5 14_664 . 5_666 121.5(2) yes
O2 Ba2 O6 14_664 . 9_444 91.17(10) yes
O2 Ba2 O6 14_664 . 9_454 178.3(4) yes
O2 Ba2 O6 14_664 . 2_546 61.21(13) yes
O2 Ba2 O6 14_664 . 2_556 119.74(13) yes
O2 Ba2 O1 14_664 . . 58.5(2) yes
O2 Ba2 O2 14_674 . 9_444 117.1(4) yes
O2 Ba2 O2 14_674 . 9_454 59.5(2) yes
O2 Ba2 O2 14_674 . 14_664 88.3(2) yes
O2 Ba2 O5 14_674 . 9_454 119.6(3) yes
O2 Ba2 O5 14_674 . 9_554 60.20(19) yes
O2 Ba2 O5 14_674 . 5_666 121.5(2) yes
O2 Ba2 O6 14_674 . 9_444 178.3(4) yes
O2 Ba2 O6 14_674 . 9_454 91.17(10) yes
O2 Ba2 O6 14_674 . 2_546 119.74(13) yes
O2 Ba2 O6 14_674 . 2_556 61.21(13) yes
O2 Ba2 O1 14_674 . . 58.5(2) yes
O5 Ba2 O5 9_454 . 9_554 179.1(5) yes
O5 Ba2 O5 9_454 . 5_666 90.5(3) yes
O5 Ba2 O6 9_454 . 9_444 59.78(13) yes
O5 Ba2 O6 9_454 . 9_454 59.78(13) yes
O5 Ba2 O6 9_454 . 2_546 120.7(2) yes
O5 Ba2 O6 9_454 . 2_556 120.7(2) yes
O5 Ba2 O1 9_454 . . 89.5(3) yes
O5 Ba2 O5 9_554 . 9_454 179.1(5) yes
O5 Ba2 O5 9_554 . 5_666 90.5(3) yes
O5 Ba2 O6 9_554 . 9_444 120.7(2) yes
O5 Ba2 O6 9_554 . 9_454 120.7(2) yes
O5 Ba2 O6 9_554 . 2_546 59.78(13) yes
O5 Ba2 O6 9_554 . 2_556 59.78(13) yes
O5 Ba2 O1 9_554 . . 89.5(3) yes
O5 Ba2 O5 5_666 . 9_454 90.5(3) yes
O5 Ba2 O5 5_666 . 9_554 90.5(3) yes
O5 Ba2 O6 5_666 . 9_444 60.25(18) yes
O5 Ba2 O6 5_666 . 9_454 60.25(18) yes
O5 Ba2 O6 5_666 . 2_546 60.25(18) yes
O5 Ba2 O6 5_666 . 2_556 60.25(18) yes
O5 Ba2 O1 5_666 . . 180 yes
O6 Ba2 O6 9_444 . 9_454 89.6(2) yes
O6 Ba2 O6 9_444 . 2_546 60.96(12) yes
O6 Ba2 O6 9_444 . 2_556 120.5(4) yes
O6 Ba2 O1 9_444 . . 119.75(18) yes
O6 Ba2 O6 9_454 . 9_444 89.6(2) yes
O6 Ba2 O6 9_454 . 2_546 120.5(4) yes
O6 Ba2 O6 9_454 . 2_556 60.96(12) yes
O6 Ba2 O1 9_454 . . 119.75(18) yes
O6 Ba2 O6 2_546 . 9_444 60.96(12) yes
O6 Ba2 O6 2_546 . 9_454 120.5(4) yes
O6 Ba2 O6 2_546 . 2_556 89.6(2) yes
O6 Ba2 O1 2_546 . . 119.75(18) yes
O6 Ba2 O6 2_556 . 9_444 120.5(4) yes
O6 Ba2 O6 2_556 . 9_454 60.96(12) yes
O6 Ba2 O6 2_556 . 2_546 89.6(2) yes
O6 Ba2 O1 2_556 . . 119.75(18) yes
O3 Fe1 O3 . . 6_655 102.8(4) yes
O3 Fe1 O4 . . 1_545 101.4(3) yes
O3 Fe1 O4 . . . 101.4(3) yes
O3 Fe1 O4 . . 5_666 121.0(3) yes
O3 Fe1 O4 . . 2_546 136.2(4) yes
O3 Fe1 O4 . . 6_655 89.4(3) yes
O3 Fe1 O4 . . 6_665 89.4(3) yes
O3 Fe1 O3 6_655 . . 102.8(4) yes
O3 Fe1 O4 6_655 . 1_545 89.4(3) yes
O3 Fe1 O4 6_655 . . 89.4(3) yes
O3 Fe1 O4 6_655 . 5_666 136.2(4) yes
O3 Fe1 O4 6_655 . 2_546 121.0(3) yes
O3 Fe1 O4 6_655 . 6_655 101.4(3) yes
O3 Fe1 O4 6_655 . 6_665 101.4(3) yes
O4 Fe1 O4 1_545 . . 156.9(5) yes
O4 Fe1 O4 1_545 . 5_666 82.5(3) yes
O4 Fe1 O4 1_545 . 2_546 80.4(3) yes
O4 Fe1 O4 1_545 . 6_655 15.2(4) yes
O4 Fe1 O4 1_545 . 6_665 162.7(5) yes
O4 Fe1 O4 . . 1_545 156.9(5) yes
O4 Fe1 O4 . . 5_666 82.5(3) yes
O4 Fe1 O4 . . 2_546 80.4(3) yes
O4 Fe1 O4 . . 6_655 162.7(5) yes
O4 Fe1 O4 . . 6_665 15.2(4) yes
O4 Fe1 O4 5_666 . 1_545 82.5(3) yes
O4 Fe1 O4 5_666 . . 82.5(3) yes
O4 Fe1 O4 5_666 . 2_546 15.2(4) yes
O4 Fe1 O4 5_666 . 6_655 80.4(3) yes
O4 Fe1 O4 5_666 . 6_665 80.4(3) yes
O4 Fe1 O4 2_546 . 1_545 80.4(3) yes
O4 Fe1 O4 2_546 . . 80.4(3) yes
O4 Fe1 O4 2_546 . 5_666 15.2(4) yes
O4 Fe1 O4 2_546 . 6_655 82.5(3) yes
O4 Fe1 O4 2_546 . 6_665 82.5(3) yes
O4 Fe1 O4 6_655 . 1_545 15.2(4) yes
O4 Fe1 O4 6_655 . . 162.7(5) yes
O4 Fe1 O4 6_655 . 5_666 80.4(3) yes
O4 Fe1 O4 6_655 . 2_546 82.5(3) yes
O4 Fe1 O4 6_655 . 6_665 156.9(5) yes
O4 Fe1 O4 6_665 . 1_545 162.7(5) yes
O4 Fe1 O4 6_665 . . 15.2(4) yes
O4 Fe1 O4 6_665 . 5_666 80.4(3) yes
O4 Fe1 O4 6_665 . 2_546 82.5(3) yes
O4 Fe1 O4 6_665 . 6_655 156.9(5) yes
O2 Fe3 O2 . . 6_665 88.4(8) yes
O2 Fe3 O5 . . . 89.4(5) yes
O2 Fe3 O5 . . 1_565 89.4(5) yes
O2 Fe3 O6 . . . 90.3(2) yes
O2 Fe3 O6 . . 10_456 178.4(8) yes
O2 Fe3 O2 6_665 . . 88.4(8) yes
O2 Fe3 O5 6_665 . . 89.4(5) yes
O2 Fe3 O5 6_665 . 1_565 89.4(5) yes
O2 Fe3 O6 6_665 . . 178.4(8) yes
O2 Fe3 O6 6_665 . 10_456 90.3(2) yes
O5 Fe3 O5 . . 1_565 178.3(12) yes
O5 Fe3 O6 . . . 90.6(4) yes
O5 Fe3 O6 . . 10_456 90.6(4) yes
O5 Fe3 O5 1_565 . . 178.3(12) yes
O5 Fe3 O6 1_565 . . 90.6(4) yes
O5 Fe3 O6 1_565 . 10_456 90.6(4) yes
O6 Fe3 O6 . . 10_456 91.5(8) yes
O6 Fe3 O6 10_456 . . 91.5(8) yes
O2 Fe2 O2 9_444 . 14_664 96.4(5) yes
O2 Fe2 O3 9_444 . 13_555 92.0(3) yes
O2 Fe2 O3 9_444 . 10_555 172.3(5) yes
O2 Fe2 O1 9_444 . 1_545 95.3(3) yes
O2 Fe2 O1 9_444 . . 95.3(3) yes
O2 Fe2 O2 14_664 . 9_444 96.4(5) yes
O2 Fe2 O3 14_664 . 13_555 172.3(5) yes
O2 Fe2 O3 14_664 . 10_555 92.0(3) yes
O2 Fe2 O1 14_664 . 1_545 95.3(3) yes
O2 Fe2 O1 14_664 . . 95.3(3) yes
O3 Fe2 O3 13_555 . 10_555 80.3(4) yes
O3 Fe2 O1 13_555 . 1_545 84.0(3) yes
O3 Fe2 O1 13_555 . . 84.0(3) yes
O3 Fe2 O3 10_555 . 13_555 80.3(4) yes
O3 Fe2 O1 10_555 . 1_545 84.0(3) yes
O3 Fe2 O1 10_555 . . 84.0(3) yes
O1 Fe2 O1 1_545 . . 164.3(7) yes
O1 Fe2 O1 . . 1_545 164.3(7) yes

loop_
_geom_bond_atom_site_label_1
_geom_bond_atom_site_label_2
_geom_bond_site_symmetry_1
_geom_bond_site_symmetry_2
_geom_bond_distance
_geom_bond_publ_flag
Pb1 O3 . . 2.591(4) yes
Pb1 O3 . 1_565 2.591(4) yes
Pb1 O3 . 6_555 2.591(4) yes
Pb1 O3 . 6_565 2.591(4) yes
Pb1 O4 . 1_455 2.665(10) yes
Pb1 O4 . . 3.194(10) yes
Pb1 O4 . 5_666 3.999(9) yes
Pb1 O4 . 5_676 3.999(9) yes
Pb1 O4 . 2_446 3.999(9) yes
Pb1 O4 . 2_456 3.999(9) yes
Pb1 O4 . 6_565 3.194(10) yes
Pb1 O4 . 6_665 2.665(10) yes
Pb1 O1 . 13_565 2.262(12) yes
Ba1 O2 . 5_666 2.676(6) yes
Ba1 O2 . 5_676 2.676(6) yes
Ba1 O2 . 2_546 2.676(6) yes
Ba1 O2 . 2_556 2.676(6) yes
Ba1 O5 . 5_666 2.515(14) yes
Ba1 O3 . . 3.111(7) yes
Ba1 O3 . 1_565 3.111(7) yes
Ba1 O3 . 6_655 3.111(7) yes
Ba1 O3 . 6_665 3.111(7) yes
Ba1 O4 . . 3.370(13) yes
Ba1 O4 . 6_665 3.370(13) yes
Ba1 O1 . 13_565 2.916(2) yes
Ba1 O1 . 13_665 2.916(2) yes
Ba2 O2 . 9_444 2.864(7) yes
Ba2 O2 . 9_454 2.864(7) yes
Ba2 O2 . 14_664 2.864(7) yes
Ba2 O2 . 14_674 2.864(7) yes
Ba2 O5 . 9_454 2.87190(10) yes
Ba2 O5 . 9_554 2.87190(10) yes
Ba2 O5 . 5_666 2.833(14) yes
Ba2 O6 . 9_444 2.831(5) yes
Ba2 O6 . 9_454 2.831(5) yes
Ba2 O6 . 2_546 2.831(5) yes
Ba2 O6 . 2_556 2.831(5) yes
Ba2 O1 . . 3.045(14) yes
Fe1 O3 . . 1.923(7) yes
Fe1 O3 . 6_655 1.923(7) yes
Fe1 O4 . 1_545 2.036(2) yes
Fe1 O4 . . 2.036(2) yes
Fe1 O4 . 5_666 2.036(12) yes
Fe1 O4 . 2_546 2.036(12) yes
Fe1 O4 . 6_655 2.036(2) yes
Fe1 O4 . 6_665 2.036(2) yes
Fe3 O2 . . 2.095(16) yes
Fe3 O2 . 6_665 2.095(16) yes
Fe3 O5 . . 1.9946(3) yes
Fe3 O5 . 1_565 1.9946(3) yes
Fe3 O6 . . 2.004(14) yes
Fe3 O6 . 10_456 2.004(14) yes
Fe2 O2 . 9_444 1.903(10) yes
Fe2 O2 . 14_664 1.903(10) yes
Fe2 O3 . 13_555 2.122(9) yes
Fe2 O3 . 10_555 2.122(9) yes
Fe2 O1 . 1_545 2.0132(19) yes
Fe2 O1 . . 2.0132(19) yes
